data_2213872
loop_
_publ_author_name
'Liang, Zu-Pei'
'Li, Jian'
'Wan, Ai-Yu'
'Wang, Hui-Qin'

_publ_section_title
;
 Methyl 2-[<i>N</i>-(thiazol-2-yl)carbamoyl]benzoate
;
_journal_issue 6
_journal_name_full 'Acta Crystallographica Section E'
_journal_page_first o2819
_journal_paper_doi 10.1107/S1600536807021241
_journal_volume 63
_journal_year 2007
_chemical_formula_iupac 'C12 H10 N2 O3 S'
_chemical_formula_moiety 'C12 H10 N2 O3 S'
_chemical_formula_sum 'C12 H10 N2 O3 S'
_chemical_formula_weight 262.28
_chemical_name_systematic
;
methyl 2-(thiazol-2-ylcarbamoyl)benzoate
;
_space_group_IT_number 61
_symmetry_cell_setting orthorhombic
_symmetry_space_group_name_Hall '-P 2ac 2ab'
_symmetry_space_group_name_H-M 'P b c a'
_atom_sites_solution_hydrogens geom
_atom_sites_solution_primary direct
_atom_sites_solution_secondary difmap
_cell_angle_alpha 90.00
_cell_angle_beta 90.00
_cell_angle_gamma 90.00
_cell_formula_units_Z 8
_cell_length_a 14.921(7)
_cell_length_b 8.885(5)
_cell_length_c 18.954(10)
_cell_measurement_reflns_used 3562
_cell_measurement_temperature 294(2)
_cell_measurement_theta_max 25.80
_cell_measurement_theta_min 2.55
_cell_volume 2513(2)
_computing_cell_refinement 'SAINT (Bruker, 1997)'
_computing_data_collection 'SMART (Bruker, 1997)'
_computing_data_reduction SAINT
_computing_molecular_graphics 'SHELXTL (Bruker, 1997)'
_computing_publication_material SHELXTL
_computing_structure_refinement 'SHELXL97 (Sheldrick, 1997)'
_computing_structure_solution 'SHELXS97 (Sheldrick, 1997)'
_diffrn_ambient_temperature 294(2)
_diffrn_measured_fraction_theta_full 0.997
_diffrn_measured_fraction_theta_max 0.997
_diffrn_measurement_device_type 'Bruker SMART CCD'
_diffrn_measurement_method '\f and \w scans'
_diffrn_radiation_monochromator graphite
_diffrn_radiation_source 'fine-focus sealed tube'
_diffrn_radiation_type MoK\a
_diffrn_radiation_wavelength 0.71073
_diffrn_reflns_av_R_equivalents 0.0548
_diffrn_reflns_av_sigmaI/netI 0.0376
_diffrn_reflns_limit_h_max 18
_diffrn_reflns_limit_h_min -9
_diffrn_reflns_limit_k_max 10
_diffrn_reflns_limit_k_min -11
_diffrn_reflns_limit_l_max 23
_diffrn_reflns_limit_l_min -23
_diffrn_reflns_number 13481
_diffrn_reflns_theta_full 26.53
_diffrn_reflns_theta_max 26.53
_diffrn_reflns_theta_min 2.55
_exptl_absorpt_coefficient_mu 0.259
_exptl_absorpt_correction_T_max 0.9501
_exptl_absorpt_correction_T_min 0.9405
_exptl_absorpt_correction_type multi-scan
_exptl_absorpt_process_details '(SADABS; Bruker, 1997)'
_exptl_crystal_colour 'light yellow'
_exptl_crystal_density_diffrn 1.387
_exptl_crystal_density_method 'not measured'
_exptl_crystal_description block
_exptl_crystal_F_000 1088
_exptl_crystal_size_max 0.24
_exptl_crystal_size_mid 0.22
_exptl_crystal_size_min 0.20
_refine_diff_density_max 0.205
_refine_diff_density_min -0.296
_refine_ls_extinction_method none
_refine_ls_goodness_of_fit_ref 1.025
_refine_ls_hydrogen_treatment mixed
_refine_ls_matrix_type full
_refine_ls_number_parameters 168
_refine_ls_number_reflns 2608
_refine_ls_number_restraints 0
_refine_ls_restrained_S_all 1.025
_refine_ls_R_factor_all 0.0729
_refine_ls_R_factor_gt 0.0402
_refine_ls_shift/su_max 0.000
_refine_ls_shift/su_mean 0.000
_refine_ls_structure_factor_coef Fsqd
_refine_ls_weighting_details 'calc w=1/[\s^2^(Fo^2^)+(0.0535P)^2^+0.5869P] where P=(Fo^2^+2Fc^2^)/3'
_refine_ls_weighting_scheme calc
_refine_ls_wR_factor_gt 0.0943
_refine_ls_wR_factor_ref 0.1127
_reflns_number_gt 1727
_reflns_number_total 2608
_reflns_threshold_expression I>2\s(I)
_cod_data_source_file lh2365.cif
_cod_data_source_block I
_cod_depositor_comments
;
The following automatic conversions were performed:
'_symmetry_cell_setting' value 'Orthorhombic' changed to 'orthorhombic'
according to '/home/saulius/struct/CIF-dictionaries/cif_core.dic'
dictionary named 'cif_core.dic' version 2.4.1 from 2010-06-29.

Automatic conversion script
Id: cif_fix_enum 1527 2010-12-29 10:47:43Z saulius 

The following automatic conversions were performed:

'_symmetry_cell_setting' value 'Orthorhombic' changed to
'orthorhombic' according to
/home/saulius/struct/CIF-dictionaries/cif_core.dic dictionary named
'cif_core.dic' version 2.4.1 from 2010-06-29.

Automatic conversion script
Id: cif_fix_values 1715 2011-07-08 13:25:40Z adriana 
;
_cod_database_code 2213872
_cod_database_fobs_code 2213872

loop_
_symmetry_equiv_pos_as_xyz
'x, y, z'
'-x+1/2, -y, z+1/2'
'-x, y+1/2, -z+1/2'
'x+1/2, -y+1/2, -z'
'-x, -y, -z'
'x-1/2, y, -z-1/2'
'x, -y-1/2, z-1/2'
'-x-1/2, y-1/2, z'

loop_
_atom_site_type_symbol
_atom_site_label
_atom_site_fract_x
_atom_site_fract_y
_atom_site_fract_z
_atom_site_U_iso_or_equiv
_atom_site_adp_type
_atom_site_calc_flag
_atom_site_refinement_flags
_atom_site_occupancy
S S1 0.73851(3) 0.02588(8) 0.42504(3) 0.0567(2) Uani d . 1
N N2 0.55727(10) 0.07951(18) 0.41824(8) 0.0384(4) Uani d . 1
O O1 0.63380(10) 0.1711(2) 0.32477(8) 0.0662(5) Uani d . 1
O O2 0.54989(12) 0.43035(19) 0.41001(10) 0.0751(5) Uani d . 1
O O3 0.44802(11) 0.59151(18) 0.37036(9) 0.0646(5) Uani d . 1
N N1 0.61790(10) -0.0419(2) 0.51622(9) 0.0471(4) Uani d . 1
C C1 0.77031(14) -0.0651(3) 0.50073(12) 0.0654(7) Uani d . 1
H H1 0.8289 -0.0922 0.5116 0.078 Uiso calc R 1
C C2 0.69962(14) -0.0916(3) 0.54175(12) 0.0585(6) Uani d . 1
H H2 0.7048 -0.1405 0.5849 0.070 Uiso calc R 1
C C3 0.62959(12) 0.0223(2) 0.45511(9) 0.0364(4) Uani d . 1
C C4 0.56328(12) 0.1532(2) 0.35544(10) 0.0399(5) Uani d . 1
C C5 0.47413(12) 0.1974(2) 0.32457(9) 0.0380(4) Uani d . 1
C C6 0.42858(14) 0.0902(2) 0.28470(10) 0.0485(5) Uani d . 1
H H6 0.4521 -0.0063 0.2801 0.058 Uiso calc R 1
C C7 0.34829(16) 0.1262(3) 0.25173(11) 0.0598(6) Uani d . 1
H H7 0.3182 0.0538 0.2254 0.072 Uiso calc R 1
C C8 0.31331(16) 0.2682(3) 0.25796(13) 0.0659(7) Uani d . 1
H H8 0.2598 0.2922 0.2355 0.079 Uiso calc R 1
C C9 0.35732(15) 0.3755(3) 0.29740(12) 0.0569(6) Uani d . 1
H H9 0.3332 0.4716 0.3014 0.068 Uiso calc R 1
C C10 0.43748(12) 0.3416(2) 0.33131(9) 0.0397(5) Uani d . 1
C C11 0.48523(14) 0.4555(2) 0.37476(11) 0.0453(5) Uani d . 1
C C12 0.4931(2) 0.7107(3) 0.40852(16) 0.0859(9) Uani d . 1
H H12A 0.5015 0.6807 0.4567 0.129 Uiso calc R 1
H H12B 0.4573 0.8004 0.4069 0.129 Uiso calc R 1
H H12C 0.5503 0.7299 0.3872 0.129 Uiso calc R 1
H H2A 0.5057(14) 0.075(2) 0.4383(10) 0.042(6) Uiso d . 1

loop_
_atom_site_aniso_label
_atom_site_aniso_U_11
_atom_site_aniso_U_22
_atom_site_aniso_U_33
_atom_site_aniso_U_12
_atom_site_aniso_U_13
_atom_site_aniso_U_23
S1 0.0282(3) 0.0935(5) 0.0485(3) 0.0046(3) 0.0109(2) 0.0111(3)
N2 0.0248(8) 0.0530(10) 0.0373(9) -0.0002(7) 0.0078(7) 0.0077(7)
O1 0.0361(8) 0.1083(13) 0.0543(9) -0.0039(8) 0.0139(7) 0.0255(9)
O2 0.0716(12) 0.0633(11) 0.0904(13) -0.0096(9) -0.0457(10) -0.0053(9)
O3 0.0687(11) 0.0502(10) 0.0749(11) -0.0021(8) -0.0053(8) -0.0082(8)
N1 0.0304(8) 0.0699(12) 0.0412(9) 0.0042(8) 0.0065(7) 0.0133(8)
C1 0.0334(12) 0.106(2) 0.0564(14) 0.0159(12) 0.0024(10) 0.0109(13)
C2 0.0372(12) 0.0905(18) 0.0479(12) 0.0139(12) 0.0010(10) 0.0168(12)
C3 0.0275(9) 0.0450(11) 0.0366(10) 0.0005(8) 0.0050(7) -0.0006(9)
C4 0.0342(10) 0.0509(12) 0.0347(10) -0.0026(9) 0.0054(8) 0.0018(9)
C5 0.0349(10) 0.0505(12) 0.0286(9) -0.0086(9) 0.0035(7) 0.0050(9)
C6 0.0549(13) 0.0525(13) 0.0380(11) -0.0120(10) 0.0037(9) -0.0016(9)
C7 0.0609(14) 0.0755(17) 0.0430(12) -0.0280(13) -0.0145(10) -0.0002(12)
C8 0.0515(14) 0.0804(18) 0.0659(15) -0.0114(13) -0.0307(12) 0.0148(13)
C9 0.0478(13) 0.0577(14) 0.0651(14) -0.0021(11) -0.0173(10) 0.0106(12)
C10 0.0354(10) 0.0463(12) 0.0374(10) -0.0095(9) -0.0060(8) 0.0060(8)
C11 0.0450(12) 0.0468(13) 0.0441(11) -0.0098(10) -0.0016(9) 0.0045(9)
C12 0.104(2) 0.0569(17) 0.097(2) -0.0212(15) 0.0113(18) -0.0230(15)

loop_
_atom_type_symbol
_atom_type_description
_atom_type_scat_dispersion_real
_atom_type_scat_dispersion_imag
_atom_type_scat_source
C C 0.0033 0.0016 'International Tables Vol C Tables 4.2.6.8 and 6.1.1.4'
H H 0.0000 0.0000 'International Tables Vol C Tables 4.2.6.8 and 6.1.1.4'
N N 0.0061 0.0033 'International Tables Vol C Tables 4.2.6.8 and 6.1.1.4'
O O 0.0106 0.0060 'International Tables Vol C Tables 4.2.6.8 and 6.1.1.4'
S S 0.1246 0.1234 'International Tables Vol C Tables 4.2.6.8 and 6.1.1.4'

loop_
_geom_angle_atom_site_label_1
_geom_angle_atom_site_label_2
_geom_angle_atom_site_label_3
_geom_angle
C1 S1 C3 88.60(10)
C4 N2 C3 124.56(16)
C4 N2 H2A 117.9(13)
C3 N2 H2A 117.3(13)
C11 O3 C12 116.0(2)
C3 N1 C2 109.42(16)
C2 C1 S1 110.66(17)
C2 C1 H1 124.7
S1 C1 H1 124.7
C1 C2 N1 115.9(2)
C1 C2 H2 122.0
N1 C2 H2 122.0
N1 C3 N2 120.38(16)
N1 C3 S1 115.37(14)
N2 C3 S1 124.23(14)
O1 C4 N2 122.64(18)
O1 C4 C5 123.11(17)
N2 C4 C5 114.02(15)
C6 C5 C10 119.03(18)
C6 C5 C4 117.61(18)
C10 C5 C4 123.30(17)
C7 C6 C5 120.5(2)
C7 C6 H6 119.8
C5 C6 H6 119.8
C8 C7 C6 120.1(2)
C8 C7 H7 119.9
C6 C7 H7 119.9
C7 C8 C9 120.1(2)
C7 C8 H8 119.9
C9 C8 H8 119.9
C8 C9 C10 120.7(2)
C8 C9 H9 119.6
C10 C9 H9 119.6
C9 C10 C5 119.50(18)
C9 C10 C11 121.4(2)
C5 C10 C11 119.11(17)
O2 C11 O3 122.7(2)
O2 C11 C10 124.7(2)
O3 C11 C10 112.52(18)
O3 C12 H12A 109.5
O3 C12 H12B 109.5
H12A C12 H12B 109.5
O3 C12 H12C 109.5
H12A C12 H12C 109.5
H12B C12 H12C 109.5

loop_
_geom_bond_atom_site_label_1
_geom_bond_atom_site_label_2
_geom_bond_distance
S1 C1 1.714(2)
S1 C3 1.7224(19)
N2 C4 1.362(2)
N2 C3 1.382(2)
N2 H2A 0.86(2)
O1 C4 1.213(2)
O2 C11 1.194(2)
O3 C11 1.333(3)
O3 C12 1.448(3)
N1 C3 1.303(2)
N1 C2 1.384(3)
C1 C2 1.331(3)
C1 H1 0.9300
C2 H2 0.9300
C4 C5 1.505(3)
C5 C6 1.393(3)
C5 C10 1.399(3)
C6 C7 1.389(3)
C6 H6 0.9300
C7 C8 1.370(3)
C7 H7 0.9300
C8 C9 1.378(3)
C8 H8 0.9300
C9 C10 1.391(3)
C9 H9 0.9300
C10 C11 1.487(3)
C12 H12A 0.9600
C12 H12B 0.9600
C12 H12C 0.9600

loop_
_geom_hbond_atom_site_label_D
_geom_hbond_atom_site_label_H
_geom_hbond_atom_site_label_A
_geom_hbond_site_symmetry_A
_geom_hbond_distance_DH
_geom_hbond_distance_HA
_geom_hbond_distance_DA
_geom_hbond_angle_DHA
N2 H2A N1 5_656 0.86(2) 2.06(2) 2.913(3) 175
C9 H9 O3 . 0.93 2.40 2.725(3) 100

loop_
_geom_torsion_atom_site_label_1
_geom_torsion_atom_site_label_2
_geom_torsion_atom_site_label_3
_geom_torsion_atom_site_label_4
_geom_torsion
_geom_torsion_publ_flag
C3 S1 C1 C2 0.3(2) ?
S1 C1 C2 N1 -0.2(3) ?
C3 N1 C2 C1 0.0(3) ?
C2 N1 C3 N2 179.05(18) ?
C2 N1 C3 S1 0.2(2) ?
C4 N2 C3 N1 177.45(19) n
C4 N2 C3 S1 -3.8(3) n
C1 S1 C3 N1 -0.29(18) ?
C1 S1 C3 N2 -179.07(18) ?
C3 N2 C4 O1 2.5(3) n
C3 N2 C4 C5 177.13(17) n
O1 C4 C5 C6 90.0(2) ?
N2 C4 C5 C6 -84.6(2) ?
O1 C4 C5 C10 -87.0(3) ?
N2 C4 C5 C10 98.4(2) ?
C10 C5 C6 C7 0.4(3) ?
C4 C5 C6 C7 -176.65(17) ?
C5 C6 C7 C8 0.3(3) ?
C6 C7 C8 C9 -0.5(4) ?
C7 C8 C9 C10 0.0(4) ?
C8 C9 C10 C5 0.7(3) ?
C8 C9 C10 C11 -179.2(2) ?
C6 C5 C10 C9 -0.9(3) ?
C4 C5 C10 C9 176.01(18) ?
C6 C5 C10 C11 179.03(17) ?
C4 C5 C10 C11 -4.1(3) ?
C12 O3 C11 O2 2.8(3) n
C12 O3 C11 C10 -177.14(19) n
C9 C10 C11 O2 173.3(2) ?
C5 C10 C11 O2 -6.7(3) ?
C9 C10 C11 O3 -6.8(3) ?
C5 C10 C11 O3 173.25(17) ?

loop_
_cod_related_entry_id
_cod_related_entry_database
_cod_related_entry_code
1 ChemSpider 9394258
